data_4502896
loop_
_publ_author_name
'Kole, Goutam Kumar'
'Tan, Geok Kheng'
'Vittal, Jagadese J.'

_publ_section_title
;
 Photoreactivity of Ag(I) Complexes and Coordination Polymers of Pyridyl
 Acrylic Acids
;
_journal_issue 1
_journal_name_full 'Crystal Growth &amp; Design'
_journal_page_first 326
_journal_paper_doi 10.1021/cg201119c
_journal_volume 12
_journal_year 2012
_chemical_formula_sum 'C16 H14 Ag Cl N2 O8'
_chemical_formula_weight 505.61
_chemical_name_systematic
; 
 ? 
;
_space_group_IT_number 2
_symmetry_cell_setting triclinic
_symmetry_space_group_name_Hall '-P 1'
_symmetry_space_group_name_H-M 'P -1'
_atom_sites_solution_hydrogens geom
_atom_sites_solution_primary direct
_atom_sites_solution_secondary difmap
_audit_creation_method SHELXL-97
_cell_angle_alpha 74.888(2)
_cell_angle_beta 77.195(2)
_cell_angle_gamma 70.615(2)
_cell_formula_units_Z 2
_cell_length_a 8.1979(6)
_cell_length_b 10.1452(8)
_cell_length_c 11.5751(9)
_cell_measurement_reflns_used 984
_cell_measurement_temperature 100(2)
_cell_measurement_theta_max 27.37
_cell_measurement_theta_min 2.55
_cell_volume 867.01(12)
_computing_cell_refinement 'Bruker SMART'
_computing_data_collection 'Bruker SMART'
_computing_data_reduction 'Bruker SAINT'
_computing_molecular_graphics 'Bruker SHELXTL'
_computing_publication_material 'Bruker SHELXTL'
_computing_structure_refinement 'SHELXL-97 (Sheldrick, 1997)'
_computing_structure_solution 'SHELXS-97 (Sheldrick, 1990)'
_diffrn_ambient_temperature 100(2)
_diffrn_measured_fraction_theta_full 0.997
_diffrn_measured_fraction_theta_max 0.997
_diffrn_measurement_device_type 'CCD area detector'
_diffrn_measurement_method 'phi and omega scans'
_diffrn_radiation_monochromator graphite
_diffrn_radiation_source 'fine-focus sealed tube'
_diffrn_radiation_type MoK\a
_diffrn_radiation_wavelength 0.71073
_diffrn_reflns_av_R_equivalents 0.0254
_diffrn_reflns_av_sigmaI/netI 0.0273
_diffrn_reflns_limit_h_max 10
_diffrn_reflns_limit_h_min -10
_diffrn_reflns_limit_k_max 13
_diffrn_reflns_limit_k_min -13
_diffrn_reflns_limit_l_max 14
_diffrn_reflns_limit_l_min -15
_diffrn_reflns_number 11584
_diffrn_reflns_theta_full 27.48
_diffrn_reflns_theta_max 27.48
_diffrn_reflns_theta_min 1.84
_exptl_absorpt_coefficient_mu 1.368
_exptl_absorpt_correction_T_max 0.8014
_exptl_absorpt_correction_T_min 0.6924
_exptl_absorpt_correction_type multi-scan
_exptl_absorpt_process_details 'Sadabs, (Sheldrick 2001)'
_exptl_crystal_colour Colourless
_exptl_crystal_density_diffrn 1.937
_exptl_crystal_density_meas ?
_exptl_crystal_density_method 'not measured'
_exptl_crystal_description Block
_exptl_crystal_F_000 504
_exptl_crystal_size_max 0.32
_exptl_crystal_size_mid 0.26
_exptl_crystal_size_min 0.20
_refine_diff_density_max 0.648
_refine_diff_density_min -0.388
_refine_diff_density_rms 0.094
_refine_ls_extinction_method none
_refine_ls_goodness_of_fit_ref 1.092
_refine_ls_hydrogen_treatment constr
_refine_ls_matrix_type full
_refine_ls_number_parameters 283
_refine_ls_number_reflns 3964
_refine_ls_number_restraints 61
_refine_ls_restrained_S_all 1.175
_refine_ls_R_factor_all 0.0280
_refine_ls_R_factor_gt 0.0264
_refine_ls_shift/su_max 0.001
_refine_ls_shift/su_mean 0.000
_refine_ls_structure_factor_coef Fsqd
_refine_ls_weighting_details 'calc w=1/[\s^2^(Fo^2^)+(0.0331P)^2^+0.6504P] where P=(Fo^2^+2Fc^2^)/3'
_refine_ls_weighting_scheme calc
_refine_ls_wR_factor_gt 0.0657
_refine_ls_wR_factor_ref 0.0665
_reflns_number_gt 3782
_reflns_number_total 3964
_reflns_threshold_expression >2sigma(I)
_cod_data_source_file cg201119c_si_002.cif
_cod_data_source_block compound2
_cod_depositor_comments
;
The following automatic conversions were performed:

'_symmetry_cell_setting' value 'Triclinic' changed to 'triclinic'
according to /home/saulius/struct/CIF-dictionaries/cif_core.dic
dictionary named 'cif_core.dic' version 2.4.1 from
2010-06-29.

'_exptl_absorpt_correction_type' value 'Multi-scan'
changed to 'multi-scan' according to
/home/saulius/struct/CIF-dictionaries/cif_core.dic dictionary named
'cif_core.dic' version 2.4.1 from 2010-06-29.

Automatic conversion script
Id: cif_fix_values 1715 2011-07-08 13:25:40Z adriana 

The following automatic conversions were performed:

'_exptl_crystal_density_meas' value 'not measured' was changed to '?'
- the value is perceived as not measured.

Automatic conversion script
Id: cif_fix_values 3008 2015-01-20 13:52:24Z robertas 
;
_cod_original_sg_symbol_H-M P-1
_cod_database_code 4502896

loop_
_symmetry_equiv_pos_as_xyz
'x, y, z'
'-x, -y, -z'

loop_
_atom_site_label
_atom_site_type_symbol
_atom_site_fract_x
_atom_site_fract_y
_atom_site_fract_z
_atom_site_U_iso_or_equiv
_atom_site_adp_type
_atom_site_occupancy
_atom_site_symmetry_multiplicity
_atom_site_calc_flag
_atom_site_refinement_flags
_atom_site_disorder_assembly
_atom_site_disorder_group
Ag1 Ag 0.64291(2) 0.882777(18) 0.595157(15) 0.01799(7) Uani 1 1 d . . .
O1 O -0.2040(2) 1.22050(18) 1.04193(16) 0.0190(3) Uani 1 1 d . . .
H1 H -0.3076 1.2534 1.0676 0.028 Uiso 1 1 calc R . .
O2 O -0.1882(2) 1.42554(17) 1.07132(15) 0.0185(3) Uani 1 1 d . . .
O3 O 1.4821(2) 0.50920(18) 0.17456(16) 0.0189(3) Uani 1 1 d . . .
H3 H 1.5842 0.4798 0.1440 0.028 Uiso 1 1 calc R . .
O4 O 1.4603(2) 0.31766(18) 0.12345(15) 0.0188(3) Uani 1 1 d . . .
N1 N 0.5524(3) 1.0089(2) 0.73027(18) 0.0161(4) Uani 1 1 d . . .
N2 N 0.7267(2) 0.7372(2) 0.47561(17) 0.0158(4) Uani 1 1 d . . .
C1 C 0.3868(3) 1.0412(2) 0.7880(2) 0.0148(4) Uani 1 1 d . . .
H1A H 0.3072 1.0060 0.7686 0.018 Uiso 1 1 calc R . .
C2 C 0.3296(3) 1.1249(2) 0.8754(2) 0.0144(4) Uani 1 1 d . . .
C3 C 0.4533(3) 1.1736(2) 0.9056(2) 0.0167(4) Uani 1 1 d . . .
H3A H 0.4208 1.2292 0.9640 0.020 Uiso 1 1 calc R . .
C4 C 0.6231(3) 1.1380(3) 0.8479(2) 0.0184(5) Uani 1 1 d . . .
H4 H 0.7068 1.1682 0.8679 0.022 Uiso 1 1 calc R . .
C5 C 0.6685(3) 1.0573(2) 0.7602(2) 0.0174(5) Uani 1 1 d . . .
H5 H 0.7830 1.0356 0.7205 0.021 Uiso 1 1 calc R . .
C6 C 0.1453(3) 1.1615(2) 0.9311(2) 0.0146(4) Uani 1 1 d . . .
H6 H 0.0783 1.1054 0.9265 0.018 Uiso 1 1 calc R . .
C7 C 0.0682(3) 1.2699(2) 0.9878(2) 0.0164(4) Uani 1 1 d . . .
H7 H 0.1366 1.3230 0.9961 0.020 Uiso 1 1 calc R . .
C8 C -0.1190(3) 1.3111(2) 1.03808(19) 0.0147(4) Uani 1 1 d . . .
C9 C 0.8933(3) 0.6978(2) 0.4209(2) 0.0144(4) Uani 1 1 d . . .
H9 H 0.9727 0.7379 0.4342 0.017 Uiso 1 1 calc R . .
C10 C 0.9519(3) 0.6000(2) 0.34536(19) 0.0136(4) Uani 1 1 d . . .
C11 C 0.8306(3) 0.5413(2) 0.3249(2) 0.0159(4) Uani 1 1 d . . .
H11 H 0.8646 0.4766 0.2739 0.019 Uiso 1 1 calc R . .
C12 C 0.6602(3) 0.5813(3) 0.3816(2) 0.0172(4) Uani 1 1 d . . .
H12 H 0.5781 0.5430 0.3698 0.021 Uiso 1 1 calc R . .
C13 C 0.6126(3) 0.6784(3) 0.4560(2) 0.0176(5) Uani 1 1 d . . .
H13 H 0.4975 0.7043 0.4940 0.021 Uiso 1 1 calc R . .
C14 C 1.1357(3) 0.5625(2) 0.2890(2) 0.0147(4) Uani 1 1 d . . .
H14 H 1.2049 0.6148 0.2974 0.018 Uiso 1 1 calc R . .
C15 C 1.2107(3) 0.4586(2) 0.2265(2) 0.0154(4) Uani 1 1 d . . .
H15 H 1.1423 0.4059 0.2176 0.018 Uiso 1 1 calc R . .
C16 C 1.3955(3) 0.4229(2) 0.1709(2) 0.0141(4) Uani 1 1 d . . .
Cl1 Cl 0.84993(7) 0.15328(6) 0.37293(5) 0.01892(12) Uani 1 1 d D . .
O5 O 0.7014(2) 0.24479(19) 0.31539(15) 0.0243(4) Uani 1 1 d D A .
O6 O 0.9001(6) 0.0166(4) 0.3297(6) 0.0270(13) Uani 0.514(11) 1 d PDU A 1
O7 O 0.9997(7) 0.2053(7) 0.3368(6) 0.0282(16) Uani 0.514(11) 1 d PDU A 1
O8 O 0.8078(5) 0.1197(8) 0.4984(3) 0.0341(15) Uani 0.514(11) 1 d PDU A 1
O6A O 0.8689(6) 0.0120(4) 0.3898(7) 0.0350(15) Uani 0.486(11) 1 d PDU A 2
O7A O 1.0010(6) 0.1960(6) 0.3101(5) 0.0206(13) Uani 0.486(11) 1 d PDU A 2
O8A O 0.8125(5) 0.1933(7) 0.4956(3) 0.0267(13) Uani 0.486(11) 1 d PDU A 2

loop_
_atom_site_aniso_label
_atom_site_aniso_U_11
_atom_site_aniso_U_22
_atom_site_aniso_U_33
_atom_site_aniso_U_23
_atom_site_aniso_U_13
_atom_site_aniso_U_12
Ag1 0.01861(10) 0.01742(10) 0.01719(10) -0.00985(7) 0.00187(7) -0.00235(7)
O1 0.0149(8) 0.0205(8) 0.0239(9) -0.0117(7) 0.0034(7) -0.0067(7)
O2 0.0183(8) 0.0150(8) 0.0210(8) -0.0071(6) 0.0035(7) -0.0049(6)
O3 0.0132(8) 0.0178(8) 0.0265(9) -0.0103(7) 0.0025(7) -0.0046(6)
O4 0.0153(8) 0.0205(8) 0.0223(9) -0.0119(7) -0.0008(6) -0.0031(7)
N1 0.0153(9) 0.0146(9) 0.0176(9) -0.0058(7) 0.0004(7) -0.0032(7)
N2 0.0150(9) 0.0167(9) 0.0144(9) -0.0046(7) 0.0001(7) -0.0034(7)
C1 0.0153(10) 0.0131(10) 0.0162(10) -0.0037(8) -0.0016(8) -0.0044(8)
C2 0.0146(10) 0.0120(10) 0.0149(10) -0.0024(8) -0.0018(8) -0.0022(8)
C3 0.0187(11) 0.0156(11) 0.0169(11) -0.0071(9) -0.0023(9) -0.0037(9)
C4 0.0157(11) 0.0188(11) 0.0226(12) -0.0068(9) -0.0042(9) -0.0045(9)
C5 0.0131(10) 0.0162(11) 0.0203(11) -0.0043(9) -0.0006(9) -0.0014(8)
C6 0.0155(10) 0.0145(10) 0.0140(10) -0.0020(8) -0.0023(8) -0.0050(8)
C7 0.0145(11) 0.0174(11) 0.0174(11) -0.0043(9) -0.0002(8) -0.0057(9)
C8 0.0166(11) 0.0156(11) 0.0109(10) -0.0026(8) -0.0008(8) -0.0044(8)
C9 0.0142(10) 0.0140(10) 0.0146(10) -0.0017(8) -0.0026(8) -0.0042(8)
C10 0.0159(10) 0.0117(10) 0.0116(10) -0.0009(8) -0.0018(8) -0.0034(8)
C11 0.0183(11) 0.0146(10) 0.0153(10) -0.0051(8) -0.0022(8) -0.0042(9)
C12 0.0156(11) 0.0197(11) 0.0185(11) -0.0049(9) -0.0022(9) -0.0074(9)
C13 0.0150(11) 0.0192(11) 0.0165(11) -0.0035(9) 0.0018(8) -0.0052(9)
C14 0.0140(10) 0.0152(10) 0.0145(10) -0.0030(8) -0.0017(8) -0.0040(8)
C15 0.0152(10) 0.0162(11) 0.0153(10) -0.0043(8) -0.0017(8) -0.0049(8)
C16 0.0146(10) 0.0150(10) 0.0122(10) -0.0028(8) -0.0037(8) -0.0024(8)
Cl1 0.0137(3) 0.0229(3) 0.0192(3) 0.0014(2) -0.0040(2) -0.0075(2)
O5 0.0196(9) 0.0275(10) 0.0179(8) -0.0020(7) -0.0050(7) 0.0028(7)
O6 0.0242(19) 0.0206(18) 0.042(3) -0.0090(17) -0.0130(17) -0.0062(14)
O7 0.023(2) 0.023(2) 0.041(3) -0.0126(19) 0.0015(17) -0.0099(17)
O8 0.0244(18) 0.046(3) 0.0183(17) 0.0012(17) -0.0018(14) 0.0004(17)
O6A 0.032(2) 0.024(2) 0.048(3) 0.0029(18) -0.008(2) -0.0132(16)
O7A 0.013(2) 0.016(2) 0.029(2) -0.0081(17) 0.0089(16) -0.0045(15)
O8A 0.0206(18) 0.042(3) 0.0191(18) -0.0084(17) -0.0030(13) -0.0099(17)

loop_
_atom_type_symbol
_atom_type_description
_atom_type_scat_dispersion_real
_atom_type_scat_dispersion_imag
_atom_type_scat_source
C C 0.0033 0.0016 'International Tables Vol C Tables 4.2.6.8 and 6.1.1.4'
H H 0.0000 0.0000 'International Tables Vol C Tables 4.2.6.8 and 6.1.1.4'
N N 0.0061 0.0033 'International Tables Vol C Tables 4.2.6.8 and 6.1.1.4'
O O 0.0106 0.0060 'International Tables Vol C Tables 4.2.6.8 and 6.1.1.4'
Cl Cl 0.1484 0.1585 'International Tables Vol C Tables 4.2.6.8 and 6.1.1.4'
Ag Ag -0.8971 1.1015 'International Tables Vol C Tables 4.2.6.8 and 6.1.1.4'

loop_
_geom_angle_atom_site_label_1
_geom_angle_atom_site_label_2
_geom_angle_atom_site_label_3
_geom_angle
N1 Ag1 N2 173.48(7)
C5 N1 C1 118.6(2)
C5 N1 Ag1 117.77(15)
C1 N1 Ag1 123.67(15)
C9 N2 C13 118.1(2)
C9 N2 Ag1 121.94(15)
C13 N2 Ag1 119.88(15)
N1 C1 C2 122.9(2)
C1 C2 C3 117.6(2)
C1 C2 C6 120.1(2)
C3 C2 C6 122.3(2)
C4 C3 C2 119.3(2)
C3 C4 C5 119.6(2)
N1 C5 C4 122.1(2)
C7 C6 C2 124.1(2)
C6 C7 C8 124.0(2)
O2 C8 O1 123.6(2)
O2 C8 C7 120.6(2)
O1 C8 C7 115.8(2)
N2 C9 C10 122.9(2)
C9 C10 C11 118.1(2)
C9 C10 C14 119.7(2)
C11 C10 C14 122.3(2)
C12 C11 C10 118.9(2)
C13 C12 C11 119.5(2)
N2 C13 C12 122.5(2)
C15 C14 C10 124.7(2)
C14 C15 C16 123.7(2)
O4 C16 O3 123.6(2)
O4 C16 C15 120.3(2)
O3 C16 C15 116.0(2)
O6A Cl1 O8 79.6(3)
O6A Cl1 O7A 114.9(3)
O8 Cl1 O7A 124.9(3)
O6A Cl1 O7 120.4(4)
O8 Cl1 O7 112.0(3)
O7A Cl1 O7 13.8(4)
O6A Cl1 O5 114.3(2)
O8 Cl1 O5 112.30(17)
O7A Cl1 O5 108.5(2)
O7 Cl1 O5 113.5(3)
O6A Cl1 O6 27.1(2)
O8 Cl1 O6 106.6(3)
O7A Cl1 O6 96.3(3)
O7 Cl1 O6 106.3(2)
O5 Cl1 O6 105.44(17)
O6A Cl1 O8A 108.7(2)
O8 Cl1 O8A 29.6(2)
O7A Cl1 O8A 105.8(2)
O7 Cl1 O8A 92.1(3)
O5 Cl1 O8A 103.73(19)
O6 Cl1 O8A 135.1(2)

loop_
_geom_bond_atom_site_label_1
_geom_bond_atom_site_label_2
_geom_bond_distance
Ag1 N1 2.1292(19)
Ag1 N2 2.130(2)
O1 C8 1.312(3)
O2 C8 1.232(3)
O3 C16 1.311(3)
O4 C16 1.234(3)
N1 C5 1.346(3)
N1 C1 1.346(3)
N2 C9 1.347(3)
N2 C13 1.348(3)
C1 C2 1.393(3)
C2 C3 1.405(3)
C2 C6 1.468(3)
C3 C4 1.376(3)
C4 C5 1.380(3)
C6 C7 1.331(3)
C7 C8 1.474(3)
C9 C10 1.389(3)
C10 C11 1.403(3)
C10 C14 1.468(3)
C11 C12 1.380(3)
C12 C13 1.379(3)
C14 C15 1.335(3)
C15 C16 1.472(3)
Cl1 O6A 1.355(4)
Cl1 O8 1.394(3)
Cl1 O7A 1.429(4)
Cl1 O7 1.431(4)
Cl1 O5 1.4405(16)
Cl1 O6 1.495(3)
Cl1 O8A 1.516(4)

loop_
_geom_hbond_atom_site_label_D
_geom_hbond_atom_site_label_H
_geom_hbond_atom_site_label_A
_geom_hbond_distance_DH
_geom_hbond_distance_HA
_geom_hbond_distance_DA
_geom_hbond_angle_DHA
_geom_hbond_site_symmetry_A
O3 H3 O2 0.82 1.83 2.651(2) 176.4 1_744
O1 H1 O4 0.82 1.82 2.640(2) 176.9 1_366
